data_8106911
loop_
_publ_author_name
'Mabkhot, Yahia N.'
'Barakat, Assem'
'Al-Showiman, Salim S.'
'Soliman, Saied M.'
'Frey, Wolfgang'
'Ghabbour, Hazem A.'

_publ_section_title
;
 Crystal structure of
 2-(bis(methylthio)methylene)-1-phenylbutane-1,3-dione, C13H14O2S2
;
_journal_issue 2
_journal_name_full 'Zeitschrift f\"ur Kristallographie - New Crystal Structures'
_journal_page_first 473
_journal_page_last 474
_journal_paper_doi 10.1515/ncrs-2015-0144
_journal_volume 231
_journal_year 2016
_chemical_formula_moiety 'C13 H14 O2 S2'
_chemical_formula_sum 'C13 H14 O2 S2'
_chemical_formula_weight 266.36
_space_group_IT_number 2
_space_group_name_Hall '-P 1'
_space_group_name_H-M_alt 'P -1'
_symmetry_cell_setting triclinic
_symmetry_space_group_name_Hall '-P 1'
_symmetry_space_group_name_H-M 'P -1'
_atom_sites_solution_hydrogens geom
_atom_sites_solution_primary direct
_atom_sites_solution_secondary difmap
_cell_angle_alpha 76.269(5)
_cell_angle_beta 69.539(4)
_cell_angle_gamma 82.065(5)
_cell_formula_units_Z 2
_cell_length_a 8.0970(9)
_cell_length_b 8.8152(10)
_cell_length_c 9.8217(10)
_cell_measurement_reflns_used 3559
_cell_measurement_temperature 100(2)
_cell_measurement_theta_max 30.69
_cell_measurement_theta_min 2.26
_cell_volume 636.87(12)
_computing_cell_refinement 'Bruker APEXII Software Suite, 2008'
_computing_data_collection 'Bruker APEXII Software Suite, 2008'
_computing_data_reduction 'Bruker APEXII Software Suite, 2008'
_computing_molecular_graphics 'SHELXTL-plus, XP (Sheldrick, 1991)'
_computing_structure_refinement 'SHELXL-97 (Sheldrick, 1997)'
_computing_structure_solution 'SHELXS-97 (Sheldrick, 1990)'
_diffrn_ambient_temperature 100(2)
_diffrn_measured_fraction_theta_full 0.980
_diffrn_measured_fraction_theta_max 0.980
_diffrn_measurement_device_type 'Bruker Kappa APEXII Duo'
_diffrn_measurement_method 'Omega + Phi Scans'
_diffrn_radiation_monochromator Triumph
_diffrn_radiation_source 'fine-focus sealed tube'
_diffrn_radiation_type MoK\a
_diffrn_radiation_wavelength 0.71073
_diffrn_reflns_av_R_equivalents 0.0282
_diffrn_reflns_av_sigmaI/netI 0.0234
_diffrn_reflns_limit_h_max 11
_diffrn_reflns_limit_h_min -11
_diffrn_reflns_limit_k_max 12
_diffrn_reflns_limit_k_min -12
_diffrn_reflns_limit_l_max 14
_diffrn_reflns_limit_l_min -14
_diffrn_reflns_number 14119
_diffrn_reflns_theta_full 30.69
_diffrn_reflns_theta_max 30.69
_diffrn_reflns_theta_min 2.26
_diffrn_standards_decay_% 0
_diffrn_standards_interval_count 0
_diffrn_standards_number 0
_exptl_absorpt_coefficient_mu 0.404
_exptl_absorpt_correction_T_max 0.7461
_exptl_absorpt_correction_T_min 0.7108
_exptl_absorpt_correction_type multi-scan
_exptl_absorpt_process_details 'Blessing, 1995'
_exptl_crystal_colour colourless
_exptl_crystal_density_diffrn 1.389
_exptl_crystal_density_method 'not measured'
_exptl_crystal_description block
_exptl_crystal_F_000 280
_exptl_crystal_size_max 0.33
_exptl_crystal_size_mid 0.32
_exptl_crystal_size_min 0.19
_refine_diff_density_max 0.400
_refine_diff_density_min -0.233
_refine_diff_density_rms 0.058
_refine_ls_extinction_coef 0.036(3)
_refine_ls_extinction_expression Fc^*^=kFc[1+0.001xFc^2^\l^3^/sin(2\q)]^-1/4^
_refine_ls_extinction_method SHELXL
_refine_ls_goodness_of_fit_ref 1.052
_refine_ls_hydrogen_treatment constr
_refine_ls_matrix_type full
_refine_ls_number_parameters 158
_refine_ls_number_reflns 3868
_refine_ls_number_restraints 0
_refine_ls_restrained_S_all 1.052
_refine_ls_R_factor_all 0.0291
_refine_ls_R_factor_gt 0.0264
_refine_ls_shift/su_max 0.001
_refine_ls_shift/su_mean 0.000
_refine_ls_structure_factor_coef Fsqd
_refine_ls_weighting_details 'calc w=1/[\s^2^(Fo^2^)+(0.0366P)^2^+0.1851P] where P=(Fo^2^+2Fc^2^)/3'
_refine_ls_weighting_scheme calc
_refine_ls_wR_factor_gt 0.0714
_refine_ls_wR_factor_ref 0.0729
_reflns_number_gt 3559
_reflns_number_total 3868
_reflns_threshold_expression >2sigma(I)
_cod_data_source_file suppl_ncrs-2015-0144_suppl.cif
_cod_data_source_block bak07
_cod_database_code 8106911

loop_
_symmetry_equiv_pos_as_xyz
'x, y, z'
'-x, -y, -z'

loop_
_atom_site_label
_atom_site_type_symbol
_atom_site_fract_x
_atom_site_fract_y
_atom_site_fract_z
_atom_site_U_iso_or_equiv
_atom_site_adp_type
_atom_site_occupancy
_atom_site_symmetry_multiplicity
_atom_site_calc_flag
_atom_site_refinement_flags
_atom_site_disorder_assembly
_atom_site_disorder_group
S1 S 0.47192(3) 0.53629(3) 0.68364(2) 0.01503(7) Uani 1 1 d . . .
O1 O 0.48294(9) 0.13478(8) 0.79988(8) 0.01939(15) Uani 1 1 d . . .
C1 C 0.33477(11) 0.47607(10) 0.87052(10) 0.01342(16) Uani 1 1 d . . .
S2 S 0.27711(3) 0.60478(3) 0.99309(3) 0.01670(7) Uani 1 1 d . . .
O2 O 0.09982(10) 0.34580(9) 1.15475(8) 0.02156(15) Uani 1 1 d . . .
C2 C 0.28262(12) 0.32721(10) 0.91253(10) 0.01377(16) Uani 1 1 d . . .
C3 C 0.16894(12) 0.26147(11) 1.06464(10) 0.01608(17) Uani 1 1 d . . .
C4 C 0.14198(15) 0.08880(13) 1.10548(12) 0.0241(2) Uani 1 1 d . . .
H4A H 0.2491 0.0307 1.1194 0.036 Uiso 1 1 calc R . .
H4B H 0.1170 0.0573 1.0258 0.036 Uiso 1 1 calc R . .
H4C H 0.0423 0.0660 1.1978 0.036 Uiso 1 1 calc R . .
C5 C 0.31704(13) 0.67305(11) 0.61450(11) 0.01860(18) Uani 1 1 d . . .
H5A H 0.2126 0.6190 0.6284 0.028 Uiso 1 1 calc R . .
H5B H 0.3731 0.7158 0.5086 0.028 Uiso 1 1 calc R . .
H5C H 0.2815 0.7584 0.6691 0.028 Uiso 1 1 calc R . .
C6 C 0.42143(15) 0.76274(12) 0.89499(12) 0.0224(2) Uani 1 1 d . . .
H6A H 0.5392 0.7199 0.8437 0.034 Uiso 1 1 calc R . .
H6B H 0.4295 0.8208 0.9658 0.034 Uiso 1 1 calc R . .
H6C H 0.3739 0.8332 0.8222 0.034 Uiso 1 1 calc R . .
C7 C 0.35053(12) 0.22078(10) 0.80182(10) 0.01382(16) Uani 1 1 d . . .
C8 C 0.24838(12) 0.21763(10) 0.70253(10) 0.01320(16) Uani 1 1 d . . .
C9 C 0.09357(12) 0.31234(11) 0.70768(10) 0.01604(17) Uani 1 1 d . . .
H9 H 0.0516 0.3816 0.7750 0.019 Uiso 1 1 calc R . .
C10 C 0.00118(13) 0.30473(12) 0.61380(11) 0.01991(19) Uani 1 1 d . . .
H10 H -0.1048 0.3679 0.6181 0.024 Uiso 1 1 calc R . .
C11 C 0.06360(14) 0.20507(12) 0.51383(11) 0.02028(19) Uani 1 1 d . . .
H11 H 0.0011 0.2016 0.4489 0.024 Uiso 1 1 calc R . .
C12 C 0.21753(13) 0.11027(12) 0.50852(11) 0.01861(18) Uani 1 1 d . . .
H12 H 0.2599 0.0420 0.4403 0.022 Uiso 1 1 calc R . .
C13 C 0.30868(12) 0.11585(11) 0.60323(10) 0.01538(17) Uani 1 1 d . . .
H13 H 0.4127 0.0502 0.6006 0.018 Uiso 1 1 calc R . .

loop_
_atom_site_aniso_label
_atom_site_aniso_U_11
_atom_site_aniso_U_22
_atom_site_aniso_U_33
_atom_site_aniso_U_23
_atom_site_aniso_U_13
_atom_site_aniso_U_12
S1 0.01447(11) 0.01366(11) 0.01393(11) -0.00290(8) -0.00109(8) -0.00036(8)
O1 0.0200(3) 0.0168(3) 0.0240(4) -0.0076(3) -0.0099(3) 0.0033(3)
C1 0.0130(4) 0.0143(4) 0.0128(4) -0.0046(3) -0.0033(3) 0.0006(3)
S2 0.01829(12) 0.01591(12) 0.01673(12) -0.00792(8) -0.00414(9) -0.00002(8)
O2 0.0218(3) 0.0251(4) 0.0155(3) -0.0067(3) -0.0012(3) -0.0029(3)
C2 0.0144(4) 0.0145(4) 0.0125(4) -0.0039(3) -0.0038(3) -0.0007(3)
C3 0.0145(4) 0.0189(4) 0.0145(4) -0.0024(3) -0.0044(3) -0.0029(3)
C4 0.0280(5) 0.0203(5) 0.0195(5) -0.0008(4) -0.0018(4) -0.0084(4)
C5 0.0197(4) 0.0178(4) 0.0158(4) -0.0014(3) -0.0048(3) 0.0010(3)
C6 0.0312(5) 0.0164(4) 0.0241(5) -0.0042(4) -0.0130(4) -0.0060(4)
C7 0.0156(4) 0.0120(4) 0.0133(4) -0.0027(3) -0.0034(3) -0.0026(3)
C8 0.0144(4) 0.0123(4) 0.0120(4) -0.0027(3) -0.0027(3) -0.0018(3)
C9 0.0163(4) 0.0147(4) 0.0165(4) -0.0048(3) -0.0040(3) 0.0000(3)
C10 0.0190(4) 0.0197(4) 0.0222(5) -0.0051(4) -0.0090(4) 0.0025(3)
C11 0.0239(5) 0.0209(5) 0.0189(4) -0.0037(3) -0.0108(4) -0.0015(4)
C12 0.0234(5) 0.0181(4) 0.0155(4) -0.0062(3) -0.0060(3) -0.0014(3)
C13 0.0169(4) 0.0137(4) 0.0149(4) -0.0043(3) -0.0040(3) 0.0003(3)

loop_
_atom_type_symbol
_atom_type_description
_atom_type_scat_dispersion_real
_atom_type_scat_dispersion_imag
_atom_type_scat_source
C C 0.0033 0.0016 'International Tables Vol C Tables 4.2.6.8 and 6.1.1.4'
H H 0.0000 0.0000 'International Tables Vol C Tables 4.2.6.8 and 6.1.1.4'
O O 0.0106 0.0060 'International Tables Vol C Tables 4.2.6.8 and 6.1.1.4'
S S 0.1246 0.1234 'International Tables Vol C Tables 4.2.6.8 and 6.1.1.4'

loop_
_geom_angle_atom_site_label_1
_geom_angle_atom_site_label_2
_geom_angle_atom_site_label_3
_geom_angle
_geom_angle_site_symmetry_1
_geom_angle_site_symmetry_3
C1 S1 C5 99.25(4) . .
C2 C1 S2 122.73(7) . .
C2 C1 S1 117.11(7) . .
S2 C1 S1 120.13(5) . .
C1 S2 C6 103.83(5) . .
C1 C2 C3 122.86(8) . .
C1 C2 C7 118.87(8) . .
C3 C2 C7 118.20(8) . .
O2 C3 C2 120.56(9) . .
O2 C3 C4 121.16(9) . .
C2 C3 C4 118.27(8) . .
C3 C4 H4A 109.5 . .
C3 C4 H4B 109.5 . .
H4A C4 H4B 109.5 . .
C3 C4 H4C 109.5 . .
H4A C4 H4C 109.5 . .
H4B C4 H4C 109.5 . .
S1 C5 H5A 109.5 . .
S1 C5 H5B 109.5 . .
H5A C5 H5B 109.5 . .
S1 C5 H5C 109.5 . .
H5A C5 H5C 109.5 . .
H5B C5 H5C 109.5 . .
S2 C6 H6A 109.5 . .
S2 C6 H6B 109.5 . .
H6A C6 H6B 109.5 . .
S2 C6 H6C 109.5 . .
H6A C6 H6C 109.5 . .
H6B C6 H6C 109.5 . .
O1 C7 C8 121.43(8) . .
O1 C7 C2 119.63(8) . .
C8 C7 C2 118.86(8) . .
C13 C8 C9 119.61(8) . .
C13 C8 C7 118.76(8) . .
C9 C8 C7 121.63(8) . .
C10 C9 C8 119.78(9) . .
C10 C9 H9 120.1 . .
C8 C9 H9 120.1 . .
C11 C10 C9 120.22(9) . .
C11 C10 H10 119.9 . .
C9 C10 H10 119.9 . .
C10 C11 C12 120.20(9) . .
C10 C11 H11 119.9 . .
C12 C11 H11 119.9 . .
C13 C12 C11 119.78(9) . .
C13 C12 H12 120.1 . .
C11 C12 H12 120.1 . .
C12 C13 C8 120.39(9) . .
C12 C13 H13 119.8 . .
C8 C13 H13 119.8 . .

loop_
_geom_bond_atom_site_label_1
_geom_bond_atom_site_label_2
_geom_bond_distance
_geom_bond_site_symmetry_2
S1 C1 1.7774(9) .
S1 C5 1.8101(10) .
O1 C7 1.2218(11) .
C1 C2 1.3582(12) .
C1 S2 1.7504(9) .
S2 C6 1.8049(11) .
O2 C3 1.2249(12) .
C2 C3 1.4799(13) .
C2 C7 1.5128(12) .
C3 C4 1.5053(14) .
C4 H4A 0.9800 .
C4 H4B 0.9800 .
C4 H4C 0.9800 .
C5 H5A 0.9800 .
C5 H5B 0.9800 .
C5 H5C 0.9800 .
C6 H6A 0.9800 .
C6 H6B 0.9800 .
C6 H6C 0.9800 .
C7 C8 1.4897(12) .
C8 C13 1.3986(12) .
C8 C9 1.3991(13) .
C9 C10 1.3927(13) .
C9 H9 0.9500 .
C10 C11 1.3898(14) .
C10 H10 0.9500 .
C11 C12 1.3936(14) .
C11 H11 0.9500 .
C12 C13 1.3872(13) .
C12 H12 0.9500 .
C13 H13 0.9500 .

loop_
_geom_torsion_atom_site_label_1
_geom_torsion_atom_site_label_2
_geom_torsion_atom_site_label_3
_geom_torsion_atom_site_label_4
_geom_torsion
_geom_torsion_site_symmetry_1
_geom_torsion_site_symmetry_2
_geom_torsion_site_symmetry_3
_geom_torsion_site_symmetry_4
C5 S1 C1 C2 110.23(8) . . . .
C5 S1 C1 S2 -71.42(6) . . . .
C2 C1 S2 C6 166.49(8) . . . .
S1 C1 S2 C6 -11.77(7) . . . .
S2 C1 C2 C3 1.48(13) . . . .
S1 C1 C2 C3 179.80(7) . . . .
S2 C1 C2 C7 -175.37(6) . . . .
S1 C1 C2 C7 2.94(11) . . . .
C1 C2 C3 O2 8.74(14) . . . .
C7 C2 C3 O2 -174.38(8) . . . .
C1 C2 C3 C4 -170.83(9) . . . .
C7 C2 C3 C4 6.05(12) . . . .
C1 C2 C7 O1 93.51(11) . . . .
C3 C2 C7 O1 -83.50(11) . . . .
C1 C2 C7 C8 -89.59(10) . . . .
C3 C2 C7 C8 93.40(10) . . . .
O1 C7 C8 C13 -1.34(13) . . . .
C2 C7 C8 C13 -178.18(8) . . . .
O1 C7 C8 C9 177.94(9) . . . .
C2 C7 C8 C9 1.10(13) . . . .
C13 C8 C9 C10 -0.15(14) . . . .
C7 C8 C9 C10 -179.42(9) . . . .
C8 C9 C10 C11 -0.88(15) . . . .
C9 C10 C11 C12 1.03(15) . . . .
C10 C11 C12 C13 -0.13(15) . . . .
C11 C12 C13 C8 -0.90(14) . . . .
C9 C8 C13 C12 1.04(14) . . . .
C7 C8 C13 C12 -179.67(8) . . . .
